data_7208311
loop_
_publ_author_name
'Yang, Zaiwen'
'Huang, Xiaojuan'
'Zhao, Qilong'
'Li, Shaoguang'
'Wu, Biao'

_publ_section_title
;
 Hydrogen-bonded 1D nanotubes and 2D layers of group 12 metal complexes
 with a pyridylurea ligand
;
_journal_issue 17
_journal_name_full CrystEngComm
_journal_page_first 5446
_journal_paper_doi 10.1039/c2ce25453k
_journal_volume 14
_journal_year 2012
_chemical_formula_sum 'C32 H26 Cl2 Hg N6 O2'
_chemical_formula_weight 798.08
_chemical_name_systematic
;
?
;
_space_group_IT_number 14
_symmetry_cell_setting monoclinic
_symmetry_space_group_name_Hall '-P 2ybc'
_symmetry_space_group_name_H-M 'P 1 21/c 1'
_atom_sites_solution_hydrogens geom
_atom_sites_solution_primary direct
_atom_sites_solution_secondary difmap
_audit_creation_method SHELXL-97
_cell_angle_alpha 90.00
_cell_angle_beta 125.323(14)
_cell_angle_gamma 90.00
_cell_formula_units_Z 4
_cell_length_a 11.713(3)
_cell_length_b 20.677(6)
_cell_length_c 15.911(3)
_cell_measurement_temperature 293(2)
_cell_volume 3144.1(15)
_computing_cell_refinement 'Bruker SMART'
_computing_data_collection 'Bruker SMART APEX II'
_computing_data_reduction 'Bruker SAINT'
_computing_structure_refinement 'SHELXL-97 (Sheldrick, 1997)'
_computing_structure_solution 'SHELXS-97 (Sheldrick, 1990)'
_diffrn_ambient_temperature 293(2)
_diffrn_measured_fraction_theta_full 0.998
_diffrn_measured_fraction_theta_max 0.998
_diffrn_measurement_device_type 'Bruker APEX II area detector'
_diffrn_measurement_method '\w scans'
_diffrn_radiation_monochromator graphite
_diffrn_radiation_source 'fine-focus sealed tube'
_diffrn_radiation_type MoK\a
_diffrn_radiation_wavelength 0.71073
_diffrn_reflns_av_R_equivalents 0.0413
_diffrn_reflns_av_sigmaI/netI 0.0484
_diffrn_reflns_limit_h_max 13
_diffrn_reflns_limit_h_min -13
_diffrn_reflns_limit_k_max 24
_diffrn_reflns_limit_k_min -21
_diffrn_reflns_limit_l_max 18
_diffrn_reflns_limit_l_min -18
_diffrn_reflns_number 15604
_diffrn_reflns_theta_full 25.00
_diffrn_reflns_theta_max 25.00
_diffrn_reflns_theta_min 1.85
_exptl_absorpt_coefficient_mu 5.105
_exptl_absorpt_correction_T_max 0.3618
_exptl_absorpt_correction_T_min 0.3096
_exptl_absorpt_correction_type multi-scan
_exptl_absorpt_process_details SADABS
_exptl_crystal_colour colourless
_exptl_crystal_density_diffrn 1.686
_exptl_crystal_density_method 'not measured'
_exptl_crystal_description block
_exptl_crystal_F_000 1560
_exptl_crystal_size_max 0.30
_exptl_crystal_size_mid 0.30
_exptl_crystal_size_min 0.25
_refine_diff_density_max 1.166
_refine_diff_density_min -1.008
_refine_diff_density_rms 0.089
_refine_ls_extinction_method none
_refine_ls_goodness_of_fit_ref 1.037
_refine_ls_hydrogen_treatment constr
_refine_ls_matrix_type full
_refine_ls_number_parameters 388
_refine_ls_number_reflns 5523
_refine_ls_number_restraints 0
_refine_ls_restrained_S_all 1.037
_refine_ls_R_factor_all 0.0460
_refine_ls_R_factor_gt 0.0309
_refine_ls_shift/su_max 0.001
_refine_ls_shift/su_mean 0.000
_refine_ls_structure_factor_coef Fsqd
_refine_ls_weighting_details 'calc w=1/[\s^2^(Fo^2^)+(0.0399P)^2^+0.0000P] where P=(Fo^2^+2Fc^2^)/3'
_refine_ls_weighting_scheme calc
_refine_ls_wR_factor_gt 0.0756
_refine_ls_wR_factor_ref 0.0830
_reflns_number_gt 4339
_reflns_number_total 5523
_reflns_threshold_expression >2sigma(I)
_cod_data_source_file c2ce25453k.txt
_cod_data_source_block HgCl2
_cod_depositor_comments
;
The following automatic conversions were performed:

'_symmetry_cell_setting' value 'Monoclinic' changed to 'monoclinic'
according to /home/saulius/struct/CIF-dictionaries/cif_core.dic
dictionary named 'cif_core.dic' version 2.4.1 from
2010-06-29.

'_exptl_absorpt_correction_type' value 'Multi-scan'
changed to 'multi-scan' according to
/home/saulius/struct/CIF-dictionaries/cif_core.dic dictionary named
'cif_core.dic' version 2.4.1 from 2010-06-29.

Automatic conversion script
Id: cif_fix_values 1891 2012-01-12 08:04:46Z andrius 
;
_cod_original_cell_volume 3144.1(14)
_cod_original_sg_symbol_H-M P21/c
_cod_database_code 7208311

loop_
_symmetry_equiv_pos_as_xyz
'x, y, z'
'-x, y+1/2, -z+1/2'
'-x, -y, -z'
'x, -y-1/2, z-1/2'

loop_
_atom_site_label
_atom_site_type_symbol
_atom_site_fract_x
_atom_site_fract_y
_atom_site_fract_z
_atom_site_U_iso_or_equiv
_atom_site_adp_type
_atom_site_occupancy
_atom_site_symmetry_multiplicity
_atom_site_calc_flag
_atom_site_refinement_flags
Hg Hg -0.269653(18) 0.121924(9) -0.198094(14) 0.05379(9) Uani 1 1 d .
Cl1 Cl -0.44497(13) 0.04158(6) -0.24951(12) 0.0706(4) Uani 1 1 d .
Cl2 Cl -0.06779(14) 0.18400(9) -0.08065(11) 0.0850(5) Uani 1 1 d .
O1 O -0.8405(3) 0.13478(13) -0.5036(2) 0.0426(7) Uani 1 1 d .
O2 O 0.1020(4) 0.20766(18) -0.2489(3) 0.0760(12) Uani 1 1 d .
N1 N -0.4281(4) 0.20501(18) -0.3198(3) 0.0487(9) Uani 1 1 d .
N2 N -0.7749(4) 0.21435(17) -0.5694(3) 0.0479(9) Uani 1 1 d .
H2B H -0.8007 0.2367 -0.6244 0.057 Uiso 1 1 d R
N3 N -0.9729(4) 0.15569(19) -0.6782(3) 0.0530(10) Uani 1 1 d .
H3B H -0.9782 0.1801 -0.7251 0.064 Uiso 1 1 d R
N4 N -0.1968(4) 0.07700(18) -0.3053(3) 0.0484(9) Uani 1 1 d .
N5 N 0.0595(4) 0.12427(17) -0.3600(3) 0.0488(9) Uani 1 1 d .
H5B H 0.0824 0.1086 -0.3991 0.059 Uiso 1 1 d R
N6 N 0.2193(4) 0.2035(2) -0.3229(3) 0.0560(11) Uani 1 1 d .
H6B H 0.2314 0.1836 -0.3655 0.067 Uiso 1 1 d R
C1 C -0.5515(4) 0.1874(2) -0.4054(3) 0.0429(10) Uani 1 1 d .
H1A H -0.5743 0.1437 -0.4174 0.052 Uiso 1 1 calc R
C2 C -0.6473(4) 0.2330(2) -0.4772(3) 0.0420(10) Uani 1 1 d .
C3 C -0.6099(6) 0.2978(2) -0.4579(4) 0.0620(13) Uani 1 1 d .
H3A H -0.6706 0.3293 -0.5040 0.074 Uiso 1 1 calc R
C4 C -0.4818(6) 0.3155(3) -0.3695(4) 0.0727(16) Uani 1 1 d .
H4A H -0.4558 0.3588 -0.3560 0.087 Uiso 1 1 calc R
C5 C -0.3934(6) 0.2682(2) -0.3017(4) 0.0642(14) Uani 1 1 d .
H5A H -0.3079 0.2802 -0.2422 0.077 Uiso 1 1 calc R
C6 C -0.8628(4) 0.1658(2) -0.5782(3) 0.0406(10) Uani 1 1 d .
C7 C -1.0806(4) 0.1078(2) -0.7113(3) 0.0426(10) Uani 1 1 d .
C8 C -1.1466(4) 0.1013(2) -0.6630(3) 0.0501(11) Uani 1 1 d .
H8A H -1.1214 0.1278 -0.6076 0.060 Uiso 1 1 calc R
C9 C -1.2531(4) 0.0539(3) -0.6977(4) 0.0594(13) Uani 1 1 d .
H9A H -1.2959 0.0492 -0.6637 0.071 Uiso 1 1 calc R
C10 C -1.2935(5) 0.0154(2) -0.7803(4) 0.0610(13) Uani 1 1 d .
H10A H -1.3646 -0.0147 -0.8026 0.073 Uiso 1 1 calc R
C11 C -1.2684(7) -0.0189(3) -0.9181(5) 0.0799(17) Uani 1 1 d .
H11A H -1.3406 -0.0485 -0.9418 0.096 Uiso 1 1 calc R
C12 C -1.2043(8) -0.0149(3) -0.9668(5) 0.095(2) Uani 1 1 d .
H12A H -1.2328 -0.0412 -1.0231 0.114 Uiso 1 1 calc R
C13 C -1.0954(7) 0.0291(3) -0.9315(5) 0.0870(18) Uani 1 1 d .
H13A H -1.0502 0.0312 -0.9639 0.104 Uiso 1 1 calc R
C14 C -1.0531(5) 0.0696(3) -0.8492(4) 0.0634(13) Uani 1 1 d .
H14A H -0.9812 0.0991 -0.8279 0.076 Uiso 1 1 calc R
C15 C -1.1181(4) 0.0668(2) -0.7969(3) 0.0449(10) Uani 1 1 d .
C16 C -1.2289(5) 0.0205(2) -0.8324(4) 0.0522(11) Uani 1 1 d .
C17 C -0.0893(4) 0.1077(2) -0.2973(3) 0.0445(10) Uani 1 1 d .
H17A H -0.0425 0.1405 -0.2489 0.053 Uiso 1 1 calc R
C18 C -0.0467(4) 0.09104(19) -0.3608(3) 0.0380(9) Uani 1 1 d .
C19 C -0.1127(4) 0.0386(2) -0.4284(3) 0.0453(10) Uani 1 1 d .
H19A H -0.0827 0.0245 -0.4682 0.054 Uiso 1 1 calc R
C20 C -0.2238(5) 0.0079(2) -0.4351(4) 0.0546(12) Uani 1 1 d .
H20A H -0.2712 -0.0259 -0.4813 0.066 Uiso 1 1 calc R
C21 C -0.2625(5) 0.0284(2) -0.3723(4) 0.0540(12) Uani 1 1 d .
H21A H -0.3363 0.0078 -0.3766 0.065 Uiso 1 1 calc R
C22 C 0.1257(4) 0.1806(2) -0.3067(3) 0.0472(11) Uani 1 1 d .
C23 C 0.3050(5) 0.2597(2) -0.2655(4) 0.0458(11) Uani 1 1 d .
C24 C 0.2542(5) 0.3209(3) -0.3034(4) 0.0630(14) Uani 1 1 d .
H24A H 0.1666 0.3256 -0.3655 0.076 Uiso 1 1 calc R
C25 C 0.3318(7) 0.3762(2) -0.2504(5) 0.0721(15) Uani 1 1 d .
H25A H 0.2967 0.4172 -0.2767 0.086 Uiso 1 1 calc R
C26 C 0.4608(6) 0.3688(2) -0.1588(5) 0.0691(16) Uani 1 1 d .
H26A H 0.5121 0.4053 -0.1225 0.083 Uiso 1 1 calc R
C27 C 0.6522(6) 0.2964(4) -0.0237(5) 0.090(2) Uani 1 1 d .
H27A H 0.7054 0.3322 0.0141 0.108 Uiso 1 1 calc R
C28 C 0.7046(7) 0.2361(5) 0.0127(5) 0.106(3) Uani 1 1 d .
H28A H 0.7930 0.2314 0.0739 0.127 Uiso 1 1 calc R
C29 C 0.6259(7) 0.1811(4) -0.0417(5) 0.0911(19) Uani 1 1 d .
H29A H 0.6625 0.1401 -0.0163 0.109 Uiso 1 1 calc R
C30 C 0.4955(5) 0.1873(3) -0.1321(4) 0.0612(13) Uani 1 1 d .
H30A H 0.4441 0.1505 -0.1673 0.073 Uiso 1 1 calc R
C31 C 0.4382(4) 0.2493(2) -0.1722(3) 0.0454(11) Uani 1 1 d .
C32 C 0.5181(5) 0.3063(3) -0.1180(4) 0.0600(13) Uani 1 1 d .

loop_
_atom_site_aniso_label
_atom_site_aniso_U_11
_atom_site_aniso_U_22
_atom_site_aniso_U_33
_atom_site_aniso_U_23
_atom_site_aniso_U_13
_atom_site_aniso_U_12
Hg 0.04619(13) 0.05998(15) 0.05342(13) -0.00269(8) 0.02777(10) -0.01173(8)
Cl1 0.0740(8) 0.0535(8) 0.1054(10) -0.0091(7) 0.0641(9) -0.0192(6)
Cl2 0.0589(8) 0.1175(14) 0.0611(8) -0.0248(8) 0.0248(7) -0.0330(8)
O1 0.0521(17) 0.0384(17) 0.0368(16) -0.0014(12) 0.0254(14) -0.0060(12)
O2 0.087(3) 0.089(3) 0.094(3) -0.059(2) 0.076(2) -0.051(2)
N1 0.044(2) 0.051(2) 0.046(2) -0.0034(17) 0.0235(19) -0.0114(16)
N2 0.053(2) 0.039(2) 0.045(2) 0.0108(16) 0.0244(19) -0.0055(16)
N3 0.051(2) 0.054(3) 0.042(2) 0.0094(18) 0.0197(19) -0.0094(18)
N4 0.048(2) 0.047(2) 0.054(2) -0.0054(17) 0.0313(19) -0.0104(17)
N5 0.052(2) 0.052(2) 0.057(2) -0.0238(17) 0.040(2) -0.0171(16)
N6 0.054(2) 0.067(3) 0.061(2) -0.033(2) 0.041(2) -0.0270(19)
C1 0.046(2) 0.037(2) 0.046(2) -0.0042(19) 0.027(2) -0.0095(18)
C2 0.048(2) 0.036(2) 0.047(2) 0.0005(18) 0.030(2) -0.0064(18)
C3 0.079(4) 0.035(3) 0.072(3) 0.008(2) 0.043(3) -0.004(2)
C4 0.086(4) 0.038(3) 0.080(4) -0.007(3) 0.039(3) -0.023(3)
C5 0.072(3) 0.052(3) 0.065(3) -0.012(3) 0.038(3) -0.029(3)
C6 0.045(2) 0.035(2) 0.046(2) 0.0010(19) 0.028(2) 0.0038(18)
C7 0.038(2) 0.043(3) 0.039(2) 0.0110(18) 0.018(2) 0.0054(17)
C8 0.047(3) 0.057(3) 0.042(2) 0.003(2) 0.023(2) 0.008(2)
C9 0.049(3) 0.072(4) 0.066(3) 0.014(3) 0.039(3) 0.004(2)
C10 0.055(3) 0.053(3) 0.068(3) 0.003(3) 0.032(3) -0.012(2)
C11 0.097(4) 0.051(4) 0.078(4) -0.014(3) 0.043(4) -0.011(3)
C12 0.133(6) 0.076(5) 0.077(4) -0.025(3) 0.061(5) -0.005(4)
C13 0.112(5) 0.094(5) 0.084(4) -0.006(4) 0.073(4) 0.012(4)
C14 0.063(3) 0.074(4) 0.063(3) 0.003(3) 0.042(3) -0.001(3)
C15 0.046(2) 0.043(3) 0.043(2) 0.0098(19) 0.024(2) 0.0078(19)
C16 0.053(3) 0.045(3) 0.052(3) 0.003(2) 0.026(2) -0.001(2)
C17 0.044(2) 0.047(3) 0.043(2) -0.0096(19) 0.025(2) -0.0099(18)
C18 0.034(2) 0.031(2) 0.043(2) 0.0000(17) 0.0195(19) -0.0006(16)
C19 0.050(3) 0.035(2) 0.053(3) -0.0068(19) 0.031(2) 0.0026(18)
C20 0.057(3) 0.034(3) 0.059(3) -0.011(2) 0.026(3) -0.010(2)
C21 0.049(3) 0.046(3) 0.067(3) -0.001(2) 0.033(3) -0.012(2)
C22 0.041(2) 0.056(3) 0.048(3) -0.019(2) 0.028(2) -0.012(2)
C23 0.048(2) 0.049(3) 0.050(3) -0.018(2) 0.034(2) -0.015(2)
C24 0.059(3) 0.066(4) 0.063(3) -0.008(3) 0.035(3) -0.002(3)
C25 0.088(4) 0.044(3) 0.093(4) -0.009(3) 0.057(4) -0.004(3)
C26 0.084(4) 0.042(3) 0.098(4) -0.031(3) 0.062(4) -0.029(3)
C27 0.057(4) 0.112(6) 0.089(5) -0.039(4) 0.035(4) -0.023(3)
C28 0.064(4) 0.158(8) 0.065(4) -0.017(5) 0.020(4) 0.008(5)
C29 0.090(5) 0.101(6) 0.079(4) 0.019(4) 0.047(4) 0.027(4)
C30 0.074(3) 0.058(3) 0.068(3) -0.007(2) 0.050(3) 0.002(3)
C31 0.049(3) 0.048(3) 0.051(3) -0.015(2) 0.036(2) -0.011(2)
C32 0.049(3) 0.073(4) 0.068(3) -0.027(3) 0.039(3) -0.022(2)

loop_
_atom_type_symbol
_atom_type_description
_atom_type_scat_dispersion_real
_atom_type_scat_dispersion_imag
_atom_type_scat_source
C C 0.0033 0.0016 'International Tables Vol C Tables 4.2.6.8 and 6.1.1.4'
H H 0.0000 0.0000 'International Tables Vol C Tables 4.2.6.8 and 6.1.1.4'
Cl Cl 0.1484 0.1585 'International Tables Vol C Tables 4.2.6.8 and 6.1.1.4'
Hg Hg -2.3894 9.2266 'International Tables Vol C Tables 4.2.6.8 and 6.1.1.4'
N N 0.0061 0.0033 'International Tables Vol C Tables 4.2.6.8 and 6.1.1.4'
O O 0.0106 0.0060 'International Tables Vol C Tables 4.2.6.8 and 6.1.1.4'

loop_
_geom_angle_atom_site_label_1
_geom_angle_atom_site_label_2
_geom_angle_atom_site_label_3
_geom_angle
Cl2 Hg Cl1 156.18(6)
Cl2 Hg N1 101.42(10)
Cl1 Hg N1 96.25(9)
Cl2 Hg N4 99.29(9)
Cl1 Hg N4 94.21(9)
N1 Hg N4 97.07(12)
C1 N1 C5 119.7(4)
C1 N1 Hg 119.4(3)
C5 N1 Hg 120.9(3)
C6 N2 C2 125.4(3)
C6 N2 H2B 118.3
C2 N2 H2B 116.2
C6 N3 C7 124.6(4)
C6 N3 H3B 117.3
C7 N3 H3B 118.1
C21 N4 C17 120.4(4)
C21 N4 Hg 124.0(3)
C17 N4 Hg 115.5(3)
C22 N5 C18 126.3(4)
C22 N5 H5B 117.1
C18 N5 H5B 116.5
C22 N6 C23 120.1(3)
C22 N6 H6B 119.9
C23 N6 H6B 120.0
N1 C1 C2 121.8(4)
N1 C1 H1A 119.1
C2 C1 H1A 119.1
C3 C2 C1 117.9(4)
C3 C2 N2 120.2(4)
C1 C2 N2 121.9(4)
C4 C3 C2 119.8(4)
C4 C3 H3A 120.1
C2 C3 H3A 120.1
C5 C4 C3 119.3(5)
C5 C4 H4A 120.3
C3 C4 H4A 120.3
N1 C5 C4 121.5(5)
N1 C5 H5A 119.2
C4 C5 H5A 119.2
O1 C6 N3 124.9(4)
O1 C6 N2 123.1(4)
N3 C6 N2 112.0(4)
C8 C7 C15 120.5(4)
C8 C7 N3 121.2(4)
C15 C7 N3 118.3(4)
C7 C8 C9 120.1(4)
C7 C8 H8A 120.0
C9 C8 H8A 120.0
C10 C9 C8 120.8(4)
C10 C9 H9A 119.6
C8 C9 H9A 119.6
C9 C10 C16 121.0(4)
C9 C10 H10A 119.5
C16 C10 H10A 119.5
C12 C11 C16 122.3(6)
C12 C11 H11A 118.9
C16 C11 H11A 118.9
C11 C12 C13 119.2(6)
C11 C12 H12A 120.4
C13 C12 H12A 120.4
C14 C13 C12 121.4(6)
C14 C13 H13A 119.3
C12 C13 H13A 119.3
C13 C14 C15 120.7(5)
C13 C14 H14A 119.7
C15 C14 H14A 119.7
C14 C15 C16 117.8(4)
C14 C15 C7 123.8(4)
C16 C15 C7 118.4(4)
C10 C16 C11 122.3(5)
C10 C16 C15 119.2(4)
C11 C16 C15 118.6(5)
N4 C17 C18 121.1(4)
N4 C17 H17A 119.4
C18 C17 H17A 119.4
C19 C18 C17 118.3(4)
C19 C18 N5 118.3(4)
C17 C18 N5 123.4(4)
C20 C19 C18 119.1(4)
C20 C19 H19A 120.5
C18 C19 H19A 120.5
C21 C20 C19 119.1(4)
C21 C20 H20A 120.4
C19 C20 H20A 120.4
N4 C21 C20 121.9(4)
N4 C21 H21A 119.1
C20 C21 H21A 119.1
O2 C22 N6 122.6(4)
O2 C22 N5 123.3(4)
N6 C22 N5 114.1(4)
C24 C23 C31 122.2(4)
C24 C23 N6 119.4(4)
C31 C23 N6 118.5(4)
C23 C24 C25 121.3(5)
C23 C24 H24A 119.3
C25 C24 H24A 119.3
C26 C25 C24 118.8(5)
C26 C25 H25A 120.6
C24 C25 H25A 120.6
C25 C26 C32 121.5(4)
C25 C26 H26A 119.2
C32 C26 H26A 119.2
C28 C27 C32 122.0(6)
C28 C27 H27A 119.0
C32 C27 H27A 119.0
C27 C28 C29 120.4(6)
C27 C28 H28A 119.8
C29 C28 H28A 119.8
C30 C29 C28 120.4(6)
C30 C29 H29A 119.8
C28 C29 H29A 119.8
C29 C30 C31 120.6(5)
C29 C30 H30A 119.7
C31 C30 H30A 119.7
C30 C31 C23 123.9(4)
C30 C31 C32 119.7(5)
C23 C31 C32 116.4(4)
C27 C32 C26 123.4(5)
C27 C32 C31 116.8(5)
C26 C32 C31 119.8(5)

loop_
_geom_bond_atom_site_label_1
_geom_bond_atom_site_label_2
_geom_bond_distance
Hg Cl2 2.3708(14)
Hg Cl1 2.3881(13)
Hg N1 2.448(4)
Hg N4 2.487(4)
O1 C6 1.237(5)
O2 C22 1.238(5)
N1 C1 1.342(5)
N1 C5 1.349(6)
N2 C6 1.386(5)
N2 C2 1.414(5)
N2 H2B 0.8734
N3 C6 1.366(5)
N3 C7 1.443(6)
N3 H3B 0.8736
N4 C21 1.338(6)
N4 C17 1.349(5)
N5 C22 1.384(5)
N5 C18 1.415(5)
N5 H5B 0.8697
N6 C22 1.348(5)
N6 C23 1.460(5)
N6 H6B 0.8719
C1 C2 1.405(6)
C1 H1A 0.9300
C2 C3 1.388(6)
C3 C4 1.387(7)
C3 H3A 0.9300
C4 C5 1.377(7)
C4 H4A 0.9300
C5 H5A 0.9300
C7 C8 1.376(6)
C7 C15 1.440(6)
C8 C9 1.422(7)
C8 H8A 0.9300
C9 C10 1.368(7)
C9 H9A 0.9300
C10 C16 1.412(7)
C10 H10A 0.9300
C11 C12 1.357(9)
C11 C16 1.418(7)
C11 H11A 0.9300
C12 C13 1.393(9)
C12 H12A 0.9300
C13 C14 1.383(7)
C13 H13A 0.9300
C14 C15 1.418(6)
C14 H14A 0.9300
C15 C16 1.439(6)
C17 C18 1.404(6)
C17 H17A 0.9300
C18 C19 1.403(6)
C19 C20 1.396(6)
C19 H19A 0.9300
C20 C21 1.381(7)
C20 H20A 0.9300
C21 H21A 0.9300
C23 C24 1.381(7)
C23 C31 1.416(6)
C24 C25 1.398(8)
C24 H24A 0.9300
C25 C26 1.373(9)
C25 H25A 0.9300
C26 C32 1.427(7)
C26 H26A 0.9300
C27 C28 1.361(10)
C27 C32 1.427(8)
C27 H27A 0.9300
C28 C29 1.404(10)
C28 H28A 0.9300
C29 C30 1.370(7)
C29 H29A 0.9300
C30 C31 1.416(7)
C30 H30A 0.9300
C31 C32 1.440(6)

loop_
_geom_hbond_atom_site_label_D
_geom_hbond_atom_site_label_H
_geom_hbond_atom_site_label_A
_geom_hbond_distance_DH
_geom_hbond_distance_HA
_geom_hbond_distance_DA
_geom_hbond_angle_DHA
_geom_hbond_site_symmetry_A
N2 H2B O2 0.87 1.98 2.841(5) 166.5 4_465
N3 H3B O2 0.87 2.61 3.340(5) 141.7 4_465
N5 H5B O1 0.87 2.37 3.120(5) 144.8 1_655
N6 H6B O1 0.87 2.10 2.907(4) 153.2 1_655

loop_
_geom_torsion_atom_site_label_1
_geom_torsion_atom_site_label_2
_geom_torsion_atom_site_label_3
_geom_torsion_atom_site_label_4
_geom_torsion
Cl2 Hg N1 C1 173.4(3)
Cl1 Hg N1 C1 -22.7(3)
N4 Hg N1 C1 72.4(3)
Cl2 Hg N1 C5 -7.1(4)
Cl1 Hg N1 C5 156.9(3)
N4 Hg N1 C5 -108.1(4)
Cl2 Hg N4 C21 166.8(4)
Cl1 Hg N4 C21 6.5(4)
N1 Hg N4 C21 -90.3(4)
Cl2 Hg N4 C17 -17.3(3)
Cl1 Hg N4 C17 -177.6(3)
N1 Hg N4 C17 85.6(3)
C5 N1 C1 C2 -0.4(6)
Hg N1 C1 C2 179.1(3)
N1 C1 C2 C3 0.8(6)
N1 C1 C2 N2 177.4(4)
C6 N2 C2 C3 -141.5(5)
C6 N2 C2 C1 42.0(6)
C1 C2 C3 C4 -0.4(7)
N2 C2 C3 C4 -177.1(5)
C2 C3 C4 C5 -0.2(8)
C1 N1 C5 C4 -0.3(7)
Hg N1 C5 C4 -179.8(4)
C3 C4 C5 N1 0.6(8)
C7 N3 C6 O1 0.8(7)
C7 N3 C6 N2 179.2(4)
C2 N2 C6 O1 3.0(7)
C2 N2 C6 N3 -175.5(4)
C6 N3 C7 C8 47.9(6)
C6 N3 C7 C15 -132.4(4)
C15 C7 C8 C9 -0.2(6)
N3 C7 C8 C9 179.5(4)
C7 C8 C9 C10 -1.4(7)
C8 C9 C10 C16 1.2(8)
C16 C11 C12 C13 0.4(10)
C11 C12 C13 C14 -1.3(11)
C12 C13 C14 C15 1.2(10)
C13 C14 C15 C16 -0.1(7)
C13 C14 C15 C7 -179.4(5)
C8 C7 C15 C14 -178.7(4)
N3 C7 C15 C14 1.6(6)
C8 C7 C15 C16 2.0(6)
N3 C7 C15 C16 -177.8(4)
C9 C10 C16 C11 179.9(5)
C9 C10 C16 C15 0.6(7)
C12 C11 C16 C10 -178.6(6)
C12 C11 C16 C15 0.7(9)
C14 C15 C16 C10 178.5(4)
C7 C15 C16 C10 -2.1(6)
C14 C15 C16 C11 -0.8(7)
C7 C15 C16 C11 178.6(4)
C21 N4 C17 C18 2.1(7)
Hg N4 C17 C18 -173.9(3)
N4 C17 C18 C19 -4.2(6)
N4 C17 C18 N5 176.0(4)
C22 N5 C18 C19 173.0(4)
C22 N5 C18 C17 -7.1(7)
C17 C18 C19 C20 4.3(6)
N5 C18 C19 C20 -175.9(4)
C18 C19 C20 C21 -2.4(7)
C17 N4 C21 C20 -0.1(7)
Hg N4 C21 C20 175.6(3)
C19 C20 C21 N4 0.3(7)
C23 N6 C22 O2 4.6(8)
C23 N6 C22 N5 -175.2(4)
C18 N5 C22 O2 2.8(8)
C18 N5 C22 N6 -177.4(4)
C22 N6 C23 C24 -87.6(6)
C22 N6 C23 C31 92.4(5)
C31 C23 C24 C25 -0.8(7)
N6 C23 C24 C25 179.2(5)
C23 C24 C25 C26 -0.1(8)
C24 C25 C26 C32 1.3(8)
C32 C27 C28 C29 -1.1(11)
C27 C28 C29 C30 0.0(10)
C28 C29 C30 C31 0.2(9)
C29 C30 C31 C23 179.3(5)
C29 C30 C31 C32 0.5(7)
C24 C23 C31 C30 -178.4(4)
N6 C23 C31 C30 1.7(6)
C24 C23 C31 C32 0.5(6)
N6 C23 C31 C32 -179.5(4)
C28 C27 C32 C26 -179.3(6)
C28 C27 C32 C31 1.7(9)
C25 C26 C32 C27 179.4(5)
C25 C26 C32 C31 -1.6(8)
C30 C31 C32 C27 -1.4(6)
C23 C31 C32 C27 179.7(4)
C30 C31 C32 C26 179.6(4)
C23 C31 C32 C26 0.7(6)
